data_7033731
loop_
_publ_author_name
'Giannopoulos, Dimosthenis P.'
'Wilson-Konderka, Cody'
'Gagnon, Kevin J.'
'Teat, Simon J.'
'Escuer, Albert'
'Metallinos, Costa'
'Stamatatos, Theocharis C.'

_publ_section_title
;
 Synthesis and first use of pyridine-2,6-diylbis(pyrazine-2-ylmethanone)
 in metal cluster chemistry: a {Mn(III)3Na2} complex with an ideal
 trigonal bipyramidal geometry.
;
_journal_issue 9
_journal_name_full 'Dalton transactions (Cambridge, England : 2003)'
_journal_page_first 4318
_journal_page_last 4327
_journal_paper_doi 10.1039/c4dt03666b
_journal_volume 44
_journal_year 2015
_chemical_formula_sum 'C63 H57 Mn3 N24 Na2 O13'
_chemical_formula_weight 1569.12
_space_group_crystal_system hexagonal
_space_group_IT_number 176
_space_group_name_Hall '-P 6c'
_space_group_name_H-M_alt 'P 63/m'
_symmetry_space_group_name_Hall '-P 6c'
_symmetry_space_group_name_H-M 'P 63/m'
_atom_sites_solution_hydrogens geom
_audit_creation_method SHELXL-2014/6
_audit_update_record
;
2014-11-26 deposited with the CCDC.
2015-01-19 downloaded from the CCDC.
;
_cell_angle_alpha 90
_cell_angle_beta 90
_cell_angle_gamma 120
_cell_formula_units_Z 2
_cell_length_a 13.3404(4)
_cell_length_b 13.3404(4)
_cell_length_c 24.3913(9)
_cell_measurement_reflns_used 9470
_cell_measurement_temperature 100(2)
_cell_measurement_theta_max 33.222
_cell_measurement_theta_min 2.648
_cell_volume 3759.3(2)
_computing_cell_refinement 'SAINT V8.34A Bruker-AXS, Madison WI'
_computing_data_collection 'Bruker APEX-II Bruker-AXS, Madison WI'
_computing_data_reduction 'SAINT V8.34A Bruker-AXS, Madison WI'
_computing_molecular_graphics
;
Bruker SHELXTL Bruker-AXS, Madison WI
and local programs
;
_computing_publication_material 'Bruker SHELXTL Bruker-AXS, Madison WI'
_computing_structure_refinement 'SHELXL-2014/6 (Sheldrick, 2013)'
_computing_structure_solution 'SHELXT 2014/4 Bruker-AXS, Madison WI'
_diffrn_ambient_temperature 100(2)
_diffrn_measured_fraction_theta_full 0.997
_diffrn_measured_fraction_theta_max 0.992
_diffrn_measurement_device_type 'Bruker APEX-II CCD diffractometer'
_diffrn_measurement_method '/w scans with narrow frames'
_diffrn_radiation_type synchrotron
_diffrn_radiation_wavelength 0.7749
_diffrn_reflns_av_R_equivalents 0.0498
_diffrn_reflns_av_unetI/netI 0.0278
_diffrn_reflns_Laue_measured_fraction_full 0.997
_diffrn_reflns_Laue_measured_fraction_max 0.992
_diffrn_reflns_limit_h_max 13
_diffrn_reflns_limit_h_min -18
_diffrn_reflns_limit_k_max 18
_diffrn_reflns_limit_k_min -17
_diffrn_reflns_limit_l_max 33
_diffrn_reflns_limit_l_min -30
_diffrn_reflns_number 26944
_diffrn_reflns_point_group_measured_fraction_full 0.997
_diffrn_reflns_point_group_measured_fraction_max 0.992
_diffrn_reflns_theta_full 27.706
_diffrn_reflns_theta_max 32.171
_diffrn_reflns_theta_min 2.648
_diffrn_source
;
Advanced Light Source, station 11.3.1
;
_exptl_absorpt_coefficient_mu 0.731
_exptl_absorpt_correction_T_max 0.986
_exptl_absorpt_correction_T_min 0.885
_exptl_absorpt_correction_type multi-scan
_exptl_absorpt_process_details 'SADABS-2014/4 - Bruker AXS, Madison WI'
_exptl_crystal_colour 'clear dark blue'
_exptl_crystal_density_diffrn 1.386
_exptl_crystal_description plate
_exptl_crystal_F_000 1608
_exptl_crystal_size_max 0.100
_exptl_crystal_size_mid 0.100
_exptl_crystal_size_min 0.020
_refine_diff_density_max 0.707
_refine_diff_density_min -0.494
_refine_diff_density_rms 0.099
_refine_ls_extinction_method none
_refine_ls_goodness_of_fit_ref 1.070
_refine_ls_hydrogen_treatment constr
_refine_ls_matrix_type full
_refine_ls_number_parameters 175
_refine_ls_number_reflns 3473
_refine_ls_number_restraints 15
_refine_ls_restrained_S_all 1.088
_refine_ls_R_factor_all 0.0644
_refine_ls_R_factor_gt 0.0531
_refine_ls_shift/su_max 0.000
_refine_ls_shift/su_mean 0.000
_refine_ls_structure_factor_coef Fsqd
_refine_ls_weighting_details 'w=1/[\s^2^(Fo^2^)+(0.1138P)^2^+2.1597P] where P=(Fo^2^+2Fc^2^)/3'
_refine_ls_weighting_scheme calc
_refine_ls_wR_factor_gt 0.1700
_refine_ls_wR_factor_ref 0.1809
_reflns_Friedel_coverage 0.000
_reflns_number_gt 2816
_reflns_number_total 3473
_reflns_threshold_expression 'I > 2\s(I)'
_cod_data_source_file c4dt03666b2.cif
_cod_data_source_block f2
_cod_depositor_comments 'Adding full bibliography for 7033731.cif.'
_cod_original_cell_volume 3759.3(3)
_cod_database_code 7033731
_shelx_space_group_comment
;
The symmetry employed for this shelxl refinement is uniquely defined
by the following loop, which should always be used as a source of
symmetry information in preference to the above space-group names.
They are only intended as comments.
;
_shelx_estimated_absorpt_t_min 0.930
_shelx_estimated_absorpt_t_max 0.986
_shelxl_version_number 2014/6

loop_
_space_group_symop_operation_xyz
'x, y, z'
'-y, x-y, z'
'-x+y, -x, z'
'-x, -y, z+1/2'
'y, -x+y, z+1/2'
'x-y, x, z+1/2'
'-x, -y, -z'
'y, -x+y, -z'
'x-y, x, -z'
'x, y, -z-1/2'
'-y, x-y, -z-1/2'
'-x+y, -x, -z-1/2'

loop_
_atom_site_label
_atom_site_type_symbol
_atom_site_fract_x
_atom_site_fract_y
_atom_site_fract_z
_atom_site_U_iso_or_equiv
_atom_site_adp_type
_atom_site_occupancy
_atom_site_site_symmetry_order
_atom_site_calc_flag
_atom_site_refinement_flags_posn
_atom_site_refinement_flags_adp
_atom_site_refinement_flags_occupancy
_atom_site_disorder_assembly
_atom_site_disorder_group
Mn1 Mn 0.19351(4) 0.66469(5) 0.7500 0.03114(18) Uani 1 2 d S T P A .
Na1 Na 0.3333 0.6667 0.62439(6) 0.0279(3) Uani 1 3 d S T P . .
O1 O 0.16816(14) 0.64996(14) 0.67386(7) 0.0295(3) Uani 1 1 d . . . . .
O2 O 0.23482(16) 0.73810(16) 0.56274(7) 0.0379(4) Uani 1 1 d . . . . .
O3 O 0.3333 0.6667 0.7500 0.0254(7) Uani 1 6 d S T P . .
N1 N 0.0408(2) 0.6455(2) 0.7500 0.0281(5) Uani 1 2 d S T P . .
N2 N -0.0555(2) 0.5464(2) 0.57448(9) 0.0402(5) Uani 1 1 d . . . . .
C1 C -0.0068(2) 0.64436(19) 0.70155(9) 0.0294(4) Uani 1 1 d . . . . .
N3 N -0.0731(2) 0.3378(2) 0.60969(10) 0.0489(6) Uani 1 1 d . . . . .
C2 C -0.1119(2) 0.6412(2) 0.70033(11) 0.0365(5) Uani 1 1 d . . . . .
H2A H -0.1476 0.6405 0.6665 0.044 Uiso 1 1 calc R U . . .
C3 C -0.1637(3) 0.6392(4) 0.7500 0.0404(8) Uani 1 2 d S T P . .
H3A H -0.2363 0.6364 0.7500 0.048 Uiso 1 2 calc R U P . .
C8 C -0.00036(19) 0.5408(2) 0.61861(9) 0.0304(4) Uani 1 1 d . . . . .
C4 C 0.06934(19) 0.6496(2) 0.65305(9) 0.0288(4) Uani 1 1 d . . . . .
C6 C 0.1800(2) 0.7858(2) 0.57175(10) 0.0342(5) Uani 1 1 d . . . . .
C11 C -0.0069(2) 0.4377(2) 0.63552(11) 0.0412(6) Uani 1 1 d . . . . .
H11A H 0.0373 0.4388 0.6663 0.049 Uiso 1 1 calc R U . . .
C5 C 0.1021(2) 0.7605(2) 0.62115(10) 0.0349(5) Uani 1 1 d . . . . .
H5A H 0.0298 0.7570 0.6087 0.042 Uiso 1 1 calc R U . . .
H5B H 0.1408 0.8266 0.6468 0.042 Uiso 1 1 calc R U . . .
C7 C 0.1852(3) 0.8786(3) 0.53486(12) 0.0456(6) Uani 1 1 d . . . . .
H7A H 0.2452 0.8985 0.5070 0.068 Uiso 1 1 calc R U . . .
H7B H 0.2037 0.9475 0.5566 0.068 Uiso 1 1 calc R U . . .
H7C H 0.1101 0.8503 0.5169 0.068 Uiso 1 1 calc R U . . .
C10 C -0.1298(2) 0.3436(3) 0.56541(12) 0.0473(7) Uani 1 1 d . . . . .
H10A H -0.1785 0.2745 0.5457 0.057 Uiso 1 1 calc R U . . .
C9 C -0.1201(3) 0.4451(3) 0.54765(11) 0.0464(7) Uani 1 1 d . . . . .
H9A H -0.1600 0.4447 0.5153 0.056 Uiso 1 1 calc R U . . .
N4 N 0.2894(2) 0.8653(3) 0.7500 0.0325(6) Uani 1 2 d S TU P . .
N5 N 0.2310(6) 0.8987(5) 0.7414(5) 0.076(3) Uani 0.5 1 d . U P A -1
N6 N 0.1711(8) 0.9382(7) 0.7314(5) 0.118(5) Uani 0.5 1 d . U P A -1

loop_
_atom_site_aniso_label
_atom_site_aniso_U_11
_atom_site_aniso_U_22
_atom_site_aniso_U_33
_atom_site_aniso_U_23
_atom_site_aniso_U_13
_atom_site_aniso_U_12
Mn1 0.0293(3) 0.0498(3) 0.0168(3) 0.000 0.000 0.0217(2)
Na1 0.0311(5) 0.0311(5) 0.0214(7) 0.000 0.000 0.0156(2)
O1 0.0300(7) 0.0409(8) 0.0191(7) -0.0004(6) -0.0012(6) 0.0190(6)
O2 0.0421(9) 0.0442(10) 0.0275(8) 0.0048(7) 0.0021(7) 0.0216(8)
O3 0.0267(10) 0.0267(10) 0.0229(17) 0.000 0.000 0.0133(5)
N1 0.0283(12) 0.0321(12) 0.0237(12) 0.000 0.000 0.0148(10)
N2 0.0468(12) 0.0526(13) 0.0286(10) -0.0089(9) -0.0118(9) 0.0303(10)
C1 0.0311(10) 0.0329(10) 0.0242(10) -0.0004(8) -0.0020(8) 0.0161(8)
N3 0.0576(15) 0.0368(11) 0.0399(12) 0.0002(9) 0.0009(11) 0.0141(10)
C2 0.0334(11) 0.0443(13) 0.0343(12) -0.0003(10) -0.0046(9) 0.0214(10)
C3 0.0331(16) 0.050(2) 0.044(2) 0.000 0.000 0.0252(15)
C8 0.0303(10) 0.0373(11) 0.0219(9) -0.0004(8) -0.0005(8) 0.0155(9)
C4 0.0305(10) 0.0358(10) 0.0206(9) 0.0002(8) -0.0029(8) 0.0171(8)
C6 0.0384(12) 0.0347(11) 0.0249(11) 0.0022(8) -0.0039(8) 0.0147(9)
C11 0.0481(14) 0.0376(12) 0.0310(12) 0.0015(10) -0.0054(10) 0.0162(11)
C5 0.0394(12) 0.0362(11) 0.0309(11) 0.0046(9) 0.0008(9) 0.0202(10)
C7 0.0586(17) 0.0432(14) 0.0348(13) 0.0074(11) 0.0004(12) 0.0252(13)
C10 0.0394(13) 0.0478(15) 0.0390(14) -0.0128(11) 0.0004(11) 0.0102(11)
C9 0.0438(14) 0.0645(17) 0.0350(13) -0.0172(12) -0.0136(11) 0.0303(13)
N4 0.0287(12) 0.0471(16) 0.0147(11) 0.000 0.000 0.0136(12)
N5 0.085(3) 0.044(2) 0.072(7) -0.016(3) -0.034(4) 0.012(2)
N6 0.118(6) 0.064(4) 0.184(12) -0.032(5) -0.084(7) 0.054(4)

loop_
_atom_type_symbol
_atom_type_description
_atom_type_scat_dispersion_real
_atom_type_scat_dispersion_imag
_atom_type_scat_source
C C 0.0040 0.0020 'Calculated using XDISP in WinGX (Farrugia, 1999)'
H H 0.0000 0.0000 'Calculated using XDISP in WinGX (Farrugia, 1999)'
N N 0.0076 0.0040 'Calculated using XDISP in WinGX (Farrugia, 1999)'
O O 0.0132 0.0074 'Calculated using XDISP in WinGX (Farrugia, 1999)'
Na Na 0.0437 0.0302 'Calculated using XDISP in WinGX (Farrugia, 1999)'
Mn Mn 0.3529 0.8587 'Calculated using XDISP in WinGX (Farrugia, 1999)'

loop_
_geom_angle_atom_site_label_1
_geom_angle_atom_site_label_2
_geom_angle_atom_site_label_3
_geom_angle
_geom_angle_site_symmetry_1
_geom_angle_site_symmetry_3
O3 Mn1 O1 97.40(5) . .
O3 Mn1 O1 97.40(5) . 10_557
O1 Mn1 O1 162.00(11) . 10_557
O3 Mn1 N1 174.08(9) . .
O1 Mn1 N1 82.11(5) . .
O1 Mn1 N1 82.11(5) 10_557 .
O3 Mn1 N4 90.76(8) . .
O1 Mn1 N4 95.00(5) . .
O1 Mn1 N4 95.00(5) 10_557 .
N1 Mn1 N4 95.15(11) . .
O3 Mn1 Mn1 30.0 . 3_565
O1 Mn1 Mn1 98.97(5) . 3_565
O1 Mn1 Mn1 98.97(5) 10_557 3_565
N1 Mn1 Mn1 155.92(9) . 3_565
N4 Mn1 Mn1 60.76(8) . 3_565
O3 Mn1 Mn1 30.0 . 2_665
O1 Mn1 Mn1 93.84(5) . 2_665
O1 Mn1 Mn1 93.84(5) 10_557 2_665
N1 Mn1 Mn1 144.08(9) . 2_665
N4 Mn1 Mn1 120.76(8) . 2_665
Mn1 Mn1 Mn1 60.0 3_565 2_665
O3 Mn1 Na1 58.845(14) . 10_557
O1 Mn1 Na1 155.76(5) . 10_557
O1 Mn1 Na1 38.86(5) 10_557 10_557
N1 Mn1 Na1 120.971(15) . 10_557
N4 Mn1 Na1 90.39(4) . 10_557
Mn1 Mn1 Na1 63.381(11) 3_565 10_557
Mn1 Mn1 Na1 63.382(11) 2_665 10_557
O3 Mn1 Na1 58.844(14) . .
O1 Mn1 Na1 38.86(5) . .
O1 Mn1 Na1 155.76(5) 10_557 .
N1 Mn1 Na1 120.972(15) . .
N4 Mn1 Na1 90.39(4) . .
Mn1 Mn1 Na1 63.381(12) 3_565 .
Mn1 Mn1 Na1 63.381(11) 2_665 .
Na1 Mn1 Na1 117.69(3) 10_557 .
O1 Na1 O1 97.35(6) . 3_565
O1 Na1 O1 97.35(6) . 2_665
O1 Na1 O1 97.35(6) 3_565 2_665
O1 Na1 O2 72.84(6) . .
O1 Na1 O2 107.57(6) 3_565 .
O1 Na1 O2 154.06(6) 2_665 .
O1 Na1 O2 154.06(6) . 3_565
O1 Na1 O2 72.84(6) 3_565 3_565
O1 Na1 O2 107.57(6) 2_665 3_565
O2 Na1 O2 87.04(7) . 3_565
O1 Na1 O2 107.57(6) . 2_665
O1 Na1 O2 154.06(6) 3_565 2_665
O1 Na1 O2 72.84(6) 2_665 2_665
O2 Na1 O2 87.04(7) . 2_665
O2 Na1 O2 87.04(7) 3_565 2_665
O1 Na1 Mn1 29.14(4) . .
O1 Na1 Mn1 76.50(5) 3_565 .
O1 Na1 Mn1 80.11(5) 2_665 .
O2 Na1 Mn1 98.48(4) . .
O2 Na1 Mn1 149.07(5) 3_565 .
O2 Na1 Mn1 123.48(5) 2_665 .
O1 Na1 Mn1 80.11(5) . 3_565
O1 Na1 Mn1 29.14(4) 3_565 3_565
O1 Na1 Mn1 76.50(5) 2_665 3_565
O2 Na1 Mn1 123.48(5) . 3_565
O2 Na1 Mn1 98.49(4) 3_565 3_565
O2 Na1 Mn1 149.07(5) 2_665 3_565
Mn1 Na1 Mn1 53.24(2) . 3_565
O1 Na1 Mn1 76.50(5) . 2_665
O1 Na1 Mn1 80.11(5) 3_565 2_665
O1 Na1 Mn1 29.14(4) 2_665 2_665
O2 Na1 Mn1 149.07(5) . 2_665
O2 Na1 Mn1 123.48(5) 3_565 2_665
O2 Na1 Mn1 98.49(4) 2_665 2_665
Mn1 Na1 Mn1 53.24(2) . 2_665
Mn1 Na1 Mn1 53.24(2) 3_565 2_665
C4 O1 Mn1 118.35(13) . .
C4 O1 Na1 128.80(13) . .
Mn1 O1 Na1 111.99(8) . .
C6 O2 Na1 132.09(16) . .
Mn1 O3 Mn1 120.0 . 3_565
Mn1 O3 Mn1 120.001(1) . 2_665
Mn1 O3 Mn1 120.0 3_565 2_665
C1 N1 C1 124.0(3) 10_557 .
C1 N1 Mn1 117.84(14) 10_557 .
C1 N1 Mn1 117.84(14) . .
C8 N2 C9 115.5(2) . .
N1 C1 C2 119.2(2) . .
N1 C1 C4 112.32(19) . .
C2 C1 C4 128.5(2) . .
C11 N3 C10 115.8(3) . .
C1 C2 C3 118.0(2) . .
C1 C2 H2A 121.0 . .
C3 C2 H2A 121.0 . .
C2 C3 C2 121.5(3) 10_557 .
C2 C3 H3A 119.2 10_557 .
C2 C3 H3A 119.2 . .
N2 C8 C11 122.1(2) . .
N2 C8 C4 119.0(2) . .
C11 C8 C4 118.9(2) . .
O1 C4 C8 108.97(18) . .
O1 C4 C5 111.43(19) . .
C8 C4 C5 112.57(19) . .
O1 C4 C1 108.56(17) . .
C8 C4 C1 107.79(18) . .
C5 C4 C1 107.37(18) . .
O2 C6 C7 122.3(2) . .
O2 C6 C5 123.8(2) . .
C7 C6 C5 113.8(2) . .
N3 C11 C8 121.9(2) . .
N3 C11 H11A 119.1 . .
C8 C11 H11A 119.1 . .
C6 C5 C4 117.0(2) . .
C6 C5 H5A 108.1 . .
C4 C5 H5A 108.1 . .
C6 C5 H5B 108.1 . .
C4 C5 H5B 108.1 . .
H5A C5 H5B 107.3 . .
C6 C7 H7A 109.5 . .
C6 C7 H7B 109.5 . .
H7A C7 H7B 109.5 . .
C6 C7 H7C 109.5 . .
H7A C7 H7C 109.5 . .
H7B C7 H7C 109.5 . .
N3 C10 C9 122.4(3) . .
N3 C10 H10A 118.8 . .
C9 C10 H10A 118.8 . .
N2 C9 C10 122.3(3) . .
N2 C9 H9A 118.9 . .
C10 C9 H9A 118.9 . .
N5 N4 Mn1 112.1(3) . .
N4 N5 N6 177.7(10) . .

loop_
_geom_bond_atom_site_label_1
_geom_bond_atom_site_label_2
_geom_bond_distance
_geom_bond_site_symmetry_2
Mn1 O3 1.8522(5) .
Mn1 O1 1.8802(16) .
Mn1 O1 1.8802(16) 10_557
Mn1 N1 1.922(3) .
Mn1 N4 2.319(3) .
Mn1 Mn1 3.2081(8) 3_565
Mn1 Mn1 3.2081(8) 2_665
Mn1 Na1 3.5801(13) 10_557
Mn1 Na1 3.5801(13) .
Na1 O1 2.4228(17) .
Na1 O1 2.4227(18) 3_565
Na1 O1 2.4227(17) 2_665
Na1 O2 2.480(2) .
Na1 O2 2.480(2) 3_565
Na1 O2 2.480(2) 2_665
Na1 Mn1 3.5801(13) 3_565
Na1 Mn1 3.5801(13) 2_665
O1 C4 1.411(3) .
O2 C6 1.206(3) .
O3 Mn1 1.8522(5) 3_565
O3 Mn1 1.8522(5) 2_665
N1 C1 1.338(2) 10_557
N1 C1 1.338(2) .
N2 C8 1.327(3) .
N2 C9 1.354(4) .
C1 C2 1.382(3) .
C1 C4 1.538(3) .
N3 C11 1.332(3) .
N3 C10 1.342(4) .
C2 C3 1.388(3) .
C2 H2A 0.9500 .
C3 C2 1.388(3) 10_557
C3 H3A 0.9500 .
C8 C11 1.397(4) .
C8 C4 1.526(3) .
C4 C5 1.529(3) .
C6 C7 1.504(4) .
C6 C5 1.515(3) .
C11 H11A 0.9500 .
C5 H5A 0.9900 .
C5 H5B 0.9900 .
C7 H7A 0.9800 .
C7 H7B 0.9800 .
C7 H7C 0.9800 .
C10 C9 1.365(5) .
C10 H10A 0.9500 .
C9 H9A 0.9500 .
N4 N5 1.094(8) .
N5 N6 1.182(10) .
